data_7251934
loop_
_publ_author_name
'Kornyakov, Ilya V.'
'Bubnova, Olga'
'Kalinichev, Alexey A.'
'Likholetova, Marina V.'
'Krivovichev, Sergey V.'

_publ_section_title
;
 Subtle symmetry breaking in averievite-related compounds, (MX)Cu5O2(VO4)2
 (MX = CsBr, CsI, RbBr, RbI and KI)
;
_journal_name_full CrystEngComm
_journal_paper_doi 10.1039/D5CE00495K
_journal_year 2026
_chemical_formula_moiety 'Br Cs1 Cu5 O10 V2'
_chemical_formula_sum 'Br Cs Cu5 O10 V2'
_chemical_formula_weight 792.40
_space_group_crystal_system trigonal
_space_group_IT_number 164
_space_group_name_Hall '-P 3 2"'
_space_group_name_H-M_alt 'P -3 m 1'
_atom_sites_solution_primary dual
_audit_creation_date 2025-02-17
_audit_creation_method
;
Olex2 1.5
(compiled 2024.02.16 svn.r378c4104 for OlexSys, GUI svn.r6928)
;
_audit_update_record
;
2025-05-13 deposited with the CCDC.	2026-04-30 downloaded from the CCDC.
;
_cell_angle_alpha 90
_cell_angle_beta 90
_cell_angle_gamma 120
_cell_formula_units_Z 1
_cell_length_a 6.38690(10)
_cell_length_b 6.38690(10)
_cell_length_c 8.3862(2)
_cell_measurement_reflns_used 11393
_cell_measurement_temperature 160(2)
_cell_measurement_theta_max 41.7730
_cell_measurement_theta_min 2.4500
_cell_volume 296.262(10)
_computing_cell_refinement 'CrysAlisPro 1.171.42.102a (Rigaku OD, 2023)'
_computing_data_collection 'CrysAlisPro 1.171.42.102a (Rigaku OD, 2023)'
_computing_data_reduction 'CrysAlisPro 1.171.42.102a (Rigaku OD, 2023)'
_computing_molecular_graphics 'Olex2 1.5 (Dolomanov et al., 2009)'
_computing_publication_material 'Olex2 1.5 (Dolomanov et al., 2009)'
_computing_structure_refinement 'SHELXL 2014/6 (Sheldrick, 2015)'
_diffrn_ambient_environment N~2~
_diffrn_ambient_temperature 160(2)
_diffrn_detector 'Hybrid Pixel Array Detector'
_diffrn_detector_area_resol_mean 10.0000
_diffrn_detector_type HyPix
_diffrn_measured_fraction_theta_full 1.000
_diffrn_measured_fraction_theta_max 0.993
_diffrn_measurement_details
;
List of Runs (angles in degrees, time in seconds):

  # Type    Start    End  Width  t~exp~   \w     \q     \k     \f   Frames
#--------------------------------------------------------------------------
  1  \w     17.00  85.00   0.50    1.00    --   34.02-133.00  -1.00  136
  2  \w    -63.00  39.00   0.50    1.00    --  -34.18  91.00 179.00  204
  3  \w    -23.00  67.00   0.50    1.00    --   34.02 -99.00-180.00  180
  4  \w     11.00  36.00   0.50    1.00    --   34.02  77.00 120.00   50
  5  \w     11.00 107.00   0.50    1.00    --   34.02  77.00-120.00  192
  6  \w    -17.00   8.00   0.50    1.00    --  -34.18   8.00-142.00   50
  7  \w     44.00  70.00   0.50    1.00    --   34.02 178.00 150.00   52
  8  \w     26.00  65.00   0.50    1.00    --   34.02  38.00  30.00   78
  9  \w     33.00 102.00   0.50    1.00    --   34.02  77.00 -90.00  138
 10  \w     42.00 107.00   0.50    1.00    --   34.02 178.00 120.00  130
 11  \w     13.00  67.00   0.50    1.00    --   34.02  73.00   6.00  108
 12  \w   -106.00 -19.00   0.50    1.00    --  -34.18 -57.00 120.00  174
 13  \w    -82.00 -56.00   0.50    1.00    --  -34.18 137.00-116.00   52
 14  \w     72.00 102.00   0.50    1.00    --   34.02  57.00 120.00   60
 15  \w      3.00  28.00   0.50    1.00    --   34.02  96.00-159.11   50
 16  \w     14.00  40.00   0.50    1.00    --   34.02  77.00  60.00   52
 17  \w     71.00 106.00   0.50    1.00    --   34.02  77.00  60.00   70
 18  \w      3.00  28.00   0.50    1.00    --   34.02  95.00 112.17   50
 19  \w    -28.00  -2.00   0.50    1.00    --   34.02 -19.00   0.00   52
 20  \w     22.00  61.00   0.50    1.00    --   34.02  57.00 120.00   78
 21  \w     20.00  89.00   0.50    1.00    --   34.02-137.00-178.00  138
 22  \w    -27.00  41.00   0.50    1.00    --  -34.18  19.00 -90.00  136
;
_diffrn_measurement_device 'four-circle diffractometer'
_diffrn_measurement_device_type 'XtaLAB Synergy, Single source at home/near, HyPix'
_diffrn_measurement_method '\w scans'
_diffrn_orient_matrix_type 'CrysAlisPro convention (1999,Acta A55,543-557)'
_diffrn_orient_matrix_UB_11 -0.0546680000
_diffrn_orient_matrix_UB_12 -0.0640379000
_diffrn_orient_matrix_UB_13 -0.0712247000
_diffrn_orient_matrix_UB_21 0.0879646000
_diffrn_orient_matrix_UB_22 0.0982921000
_diffrn_orient_matrix_UB_23 -0.0455815000
_diffrn_orient_matrix_UB_31 0.0756348000
_diffrn_orient_matrix_UB_32 -0.0518251000
_diffrn_orient_matrix_UB_33 0.0015053000
_diffrn_radiation_monochromator mirror
_diffrn_radiation_probe x-ray
_diffrn_radiation_type 'Mo K\a'
_diffrn_radiation_wavelength 0.71073
_diffrn_reflns_av_R_equivalents 0.0655
_diffrn_reflns_av_unetI/netI 0.0197
_diffrn_reflns_Laue_measured_fraction_full 1.000
_diffrn_reflns_Laue_measured_fraction_max 0.993
_diffrn_reflns_limit_h_max 11
_diffrn_reflns_limit_h_min -11
_diffrn_reflns_limit_k_max 11
_diffrn_reflns_limit_k_min -11
_diffrn_reflns_limit_l_max 15
_diffrn_reflns_limit_l_min -15
_diffrn_reflns_number 16362
_diffrn_reflns_point_group_measured_fraction_full 1.000
_diffrn_reflns_point_group_measured_fraction_max 0.993
_diffrn_reflns_theta_full 25.242
_diffrn_reflns_theta_max 41.769
_diffrn_reflns_theta_min 2.429
_diffrn_source 'micro-focus sealed X-ray tube'
_diffrn_source_type 'PhotonJet (Mo) X-ray Source'
_exptl_absorpt_coefficient_mu 16.744
_exptl_absorpt_correction_T_max 0.399
_exptl_absorpt_correction_T_min 0.061
_exptl_absorpt_correction_type gaussian
_exptl_absorpt_process_details
;
CrysAlisPro 1.171.42.102a (Rigaku Oxford Diffraction, 2023)
Numerical absorption correction based on gaussian integration over
a multifaceted crystal model
Empirical absorption correction using spherical harmonics,
implemented in SCALE3 ABSPACK scaling algorithm.
;
_exptl_crystal_colour black
_exptl_crystal_colour_primary black
_exptl_crystal_density_diffrn 4.441
_exptl_crystal_description plate
_exptl_crystal_F_000 361
_exptl_crystal_size_max 0.255
_exptl_crystal_size_mid 0.146
_exptl_crystal_size_min 0.103
_refine_diff_density_max 1.862
_refine_diff_density_min -2.102
_refine_diff_density_rms 0.214
_refine_ls_extinction_coef 0.031(2)
_refine_ls_extinction_expression Fc^*^=kFc[1+0.001xFc^2^\l^3^/sin(2\q)]^-1/4^
_refine_ls_extinction_method SHELXL
_refine_ls_goodness_of_fit_ref 1.083
_refine_ls_hydrogen_treatment undef
_refine_ls_matrix_type full
_refine_ls_number_parameters 36
_refine_ls_number_reflns 811
_refine_ls_number_restraints 0
_refine_ls_restrained_S_all 1.083
_refine_ls_R_factor_all 0.0261
_refine_ls_R_factor_gt 0.0247
_refine_ls_shift/su_max 0.000
_refine_ls_shift/su_mean 0.000
_refine_ls_structure_factor_coef Fsqd
_refine_ls_weighting_details 'w=1/[\s^2^(Fo^2^)+(0.0311P)^2^+0.5264P] where P=(Fo^2^+2Fc^2^)/3'
_refine_ls_weighting_scheme calc
_refine_ls_wR_factor_gt 0.0640
_refine_ls_wR_factor_ref 0.0644
_reflns_Friedel_coverage 0.000
_reflns_number_gt 769
_reflns_number_total 811
_reflns_threshold_expression 'I > 2\s(I)'
_cod_data_source_file d5ce00495k2.cif
_cod_data_source_block vcsbr_160_00
_cod_original_cell_volume 296.262(12)
_cod_database_code 7251934
_shelxl_version_number 2014/6
_chemical_oxdiff_formula 'Cs1 Br1 Cu5 V2 O10'
_shelx_space_group_comment
;
The symmetry employed for this shelxl refinement is uniquely defined
by the following loop, which should always be used as a source of
symmetry information in preference to the above space-group names.
They are only intended as comments.
;
_olex2_refinement_description
;
1. Others
 Sof(Cs1A)=0.08333*(1-FVAR(2))
 Sof(Cs1B)=0.08333*FVAR(2)
;
_olex2_submission_special_instructions 'No special instructions were received'
_oxdiff_exptl_absorpt_empirical_details
;
Empirical correction (ABSPACK) includes:
- Absorption correction using spherical harmonics
- Frame scaling
- Detector area scaling
- B-factor correction
;
_oxdiff_exptl_absorpt_empirical_full_max 2.914
_oxdiff_exptl_absorpt_empirical_full_min 0.523

loop_
_space_group_symop_operation_xyz
'x, y, z'
'-y, x-y, z'
'-x+y, -x, z'
'y, x, -z'
'x-y, -y, -z'
'-x, -x+y, -z'
'-x, -y, -z'
'y, -x+y, -z'
'x-y, x, -z'
'-y, -x, z'
'-x+y, y, z'
'x, x-y, z'

loop_
_atom_site_label
_atom_site_type_symbol
_atom_site_fract_x
_atom_site_fract_y
_atom_site_fract_z
_atom_site_U_iso_or_equiv
_atom_site_adp_type
_atom_site_occupancy
_atom_site_site_symmetry_order
_atom_site_calc_flag
_atom_site_refinement_flags_posn
_atom_site_refinement_flags_adp
_atom_site_refinement_flags_occupancy
_atom_site_disorder_assembly
_atom_site_disorder_group
Cs1A Cs 0.9852(10) 0.970(2) 0.985(11) 0.049(8) Uani 0.103(13) 2 d S T P . .
Cs1B Cs 1.0000 1.0000 0.9404(14) 0.024(2) Uani 0.19(4) 6 d S T P . .
Br1 Br 1.0000 1.0000 0.5000 0.01926(11) Uani 1 12 d S T P . .
Cu1 Cu 0.3333 0.6667 0.22873(4) 0.01075(9) Uani 1 6 d S T P . .
Cu2 Cu 0.0000 0.5000 0.5000 0.01116(9) Uani 1 4 d S T P . .
V1 V 0.3333 0.6667 0.80613(5) 0.00617(9) Uani 1 6 d S T P . .
O1 O 0.3333 0.6667 1.0050(3) 0.0133(4) Uani 1 6 d S T P . .
O2 O 0.0374(3) 0.51868(14) 0.73728(17) 0.0151(3) Uani 1 2 d S T P . .
O3 O 0.3333 0.6667 0.4563(3) 0.0066(3) Uani 1 6 d S T P . .

loop_
_atom_site_aniso_label
_atom_site_aniso_U_11
_atom_site_aniso_U_22
_atom_site_aniso_U_33
_atom_site_aniso_U_23
_atom_site_aniso_U_13
_atom_site_aniso_U_12
Cs1A 0.033(4) 0.023(4) 0.09(2) 0.004(10) 0.002(5) 0.012(2)
Cs1B 0.017(2) 0.017(2) 0.039(3) 0.000 0.000 0.0084(12)
Br1 0.01568(14) 0.01568(14) 0.0264(3) 0.000 0.000 0.00784(7)
Cu1 0.01389(12) 0.01389(12) 0.00447(14) 0.000 0.000 0.00695(6)
Cu2 0.00621(12) 0.01781(13) 0.00558(12) 0.00006(4) 0.00011(8) 0.00310(6)
V1 0.00709(11) 0.00709(11) 0.00433(16) 0.000 0.000 0.00355(6)
O1 0.0176(6) 0.0176(6) 0.0048(7) 0.000 0.000 0.0088(3)
O2 0.0080(5) 0.0242(6) 0.0077(5) 0.00008(19) 0.0002(4) 0.0040(2)
O3 0.0069(4) 0.0069(4) 0.0060(7) 0.000 0.000 0.0035(2)

loop_
_atom_type_symbol
_atom_type_description
_atom_type_scat_dispersion_real
_atom_type_scat_dispersion_imag
_atom_type_scat_source
Br Br -0.2901 2.4595 'International Tables Vol C Tables 4.2.6.8 and 6.1.1.4'
Cs Cs -0.3680 2.1192 'International Tables Vol C Tables 4.2.6.8 and 6.1.1.4'
Cu Cu 0.3201 1.2651 'International Tables Vol C Tables 4.2.6.8 and 6.1.1.4'
O O 0.0106 0.0060 'International Tables Vol C Tables 4.2.6.8 and 6.1.1.4'
V V 0.3005 0.5294 'International Tables Vol C Tables 4.2.6.8 and 6.1.1.4'

loop_
_exptl_crystal_face_index_h
_exptl_crystal_face_index_k
_exptl_crystal_face_index_l
_exptl_crystal_face_perp_dist
1 -1 0 0.0766
9 -6 0 0.1096
0 8 0 0.0876
2 -9 0 0.0718
-7 -2 0 0.1062
-8 8 0 0.0688
0 0 -12 0.0513
0 0 12 0.0513
7 -6 6 0.0867
1 6 6 0.0835
3 -6 8 0.0675
-2 -4 10 0.0819

loop_
_geom_angle_atom_site_label_1
_geom_angle_atom_site_label_2
_geom_angle_atom_site_label_3
_geom_angle
_geom_angle_site_symmetry_1
_geom_angle_site_symmetry_3
_geom_angle_publ_flag
Cs1A Cs1A Cs1A 60.00(11) 2_765 3_675 ?
Cs1A Cs1A Cs1A 44(10) 8_567 7_777 ?
Cs1A Cs1A Cs1A 46(10) 3_675 7_777 ?
Cs1A Cs1A Cs1A 61(10) 2_765 9_657 ?
Cs1A Cs1A Cs1A 58(10) 9_657 8_567 ?
Cs1A Cs1A Cs1A 90.00(19) 3_675 9_657 ?
Cs1A Cs1A Cs1A 44(10) 9_657 7_777 ?
Cs1A Cs1A Cs1A 90.00(14) 2_765 8_567 ?
Cs1A Cs1A Cs1A 61(10) 3_675 8_567 ?
Cs1A Cs1A Cs1A 46(10) 2_765 7_777 ?
Cs1A Cs1A Cs1B 77(2) 2_765 7_777 ?
Cs1A Cs1A Cs1B 29(10) 9_657 7_777 ?
Cs1A Cs1A Cs1B 29(10) 8_567 7_777 ?
Cs1A Cs1A Cs1B 77(2) 3_675 7_777 ?
Cs1A Cs1A Cs1B 39(10) 7_777 7_777 ?
Cs1A Cs1A O1 27.9(3) 3_675 7_677 ?
Cs1A Cs1A O1 121(10) 8_567 1_655 ?
Cs1A Cs1A O1 121(10) 9_657 . ?
Cs1A Cs1A O1 55(10) 8_567 7_677 ?
Cs1A Cs1A O1 147.7(2) 2_765 . ?
Cs1A Cs1A O1 105(10) 9_657 7_667 ?
Cs1A Cs1A O1 87.85(15) 2_765 7_677 ?
Cs1A Cs1A O1 105(10) 8_567 7_667 ?
Cs1A Cs1A O1 110(8) 7_777 1_655 ?
Cs1A Cs1A O1 142(10) 7_777 7_667 ?
Cs1A Cs1A O1 87.8(2) 3_675 . ?
Cs1A Cs1A O1 87.75(15) 2_765 1_655 ?
Cs1A Cs1A O1 110(8) 7_777 . ?
Cs1A Cs1A O1 147.66(13) 3_675 1_655 ?
Cs1A Cs1A O1 70(7) 9_657 1_655 ?
Cs1A Cs1A O1 104(9) 9_657 7_677 ?
Cs1A Cs1A O1 149.98(5) 2_765 7_667 ?
Cs1A Cs1A O1 64(6) 7_777 7_677 ?
Cs1A Cs1A O1 149.98(15) 3_675 7_667 ?
Cs1A Cs1A O1 70(8) 8_567 . ?
Cs1A Cs1A O2 145.5(11) 2_765 2_665 ?
Cs1A Cs1A O2 152(10) 8_567 1_655 ?
Cs1A Cs1A O2 145.5(11) 3_675 1_655 ?
Cs1A Cs1A O2 110.1(2) 3_675 2_665 ?
Cs1A Cs1A O2 110.1(3) 2_765 1_655 ?
Cs1A Cs1A O2 152(10) 9_657 2_665 ?
Cs1A Cs1A O2 115(7) 9_657 1_655 ?
Cs1A Cs1A O2 115(7) 8_567 2_665 ?
Cs1A Cs1A O2 151.2(17) 7_777 2_665 ?
Cs1A Cs1A O2 151.2(18) 7_777 1_655 ?
Cs1B Cs1A O1 103(4) 7_777 7_667 ?
Cs1B Cs1A O1 81.0(6) 7_777 7_677 ?
Cs1B Cs1A O1 94(2) 7_777 . ?
Cs1B Cs1A O1 94(2) 7_777 1_655 ?
Cs1B Cs1A O2 136(3) 7_777 2_665 ?
Cs1B Cs1A O2 136(3) 7_777 1_655 ?
O1 Cs1A O1 62.22(17) 7_667 . ?
O1 Cs1A O1 174.2(19) 1_655 7_677 ?
O1 Cs1A O1 122.10(18) 7_667 7_677 ?
O1 Cs1A O1 59.88(6) . 7_677 ?
O1 Cs1A O1 124.3(4) 1_655 . ?
O1 Cs1A O1 62.22(17) 7_667 1_655 ?
O1 Cs1A O2 44.6(3) 1_655 1_655 ?
O1 Cs1A O2 48.6(4) 7_667 1_655 ?
O1 Cs1A O2 44.6(3) . 2_665 ?
O1 Cs1A O2 97.8(9) . 1_655 ?
O1 Cs1A O2 97.8(9) 1_655 2_665 ?
O1 Cs1A O2 48.6(4) 7_667 2_665 ?
O2 Cs1A O1 88.0(7) 2_665 7_677 ?
O2 Cs1A O1 141(2) 1_655 7_677 ?
O2 Cs1A O2 57.3(9) 2_665 1_655 ?
Cs1A Cs1B Cs1A 20(4) 2_765 7_777 ?
Cs1A Cs1B Cs1A 25(4) 9_657 8_567 ?
Cs1A Cs1B Cs1A 20(4) 3_675 8_567 ?
Cs1A Cs1B Cs1A 20(4) 3_675 7_777 ?
Cs1A Cs1B Cs1A 38(4) 2_765 8_567 ?
Cs1A Cs1B Cs1A 20(4) 2_765 9_657 ?
Cs1A Cs1B Cs1A 25(4) 7_777 8_567 ?
Cs1A Cs1B Cs1A 38(4) 3_675 9_657 ?
Cs1A Cs1B Cs1A 25(4) 7_777 9_657 ?
Cs1A Cs1B Cs1A 40(8) 2_765 3_675 ?
Cs1A Cs1B Cs1B 23(5) 3_675 7_777 ?
Cs1A Cs1B Cs1B 15(2) 9_657 7_777 ?
Cs1A Cs1B Cs1B 23(5) 2_765 7_777 ?
Cs1A Cs1B Cs1B 15(2) 7_777 7_777 ?
Cs1A Cs1B Cs1B 15(2) 8_567 7_777 ?
Cs1A Cs1B O2 105(2) 7_777 2_775 ?
Cs1A Cs1B O2 98(4) 2_765 3_665 ?
Cs1A Cs1B O2 130(2) 9_657 1_665 ?
Cs1A Cs1B O2 117.96(12) 8_567 1_655 ?
Cs1A Cs1B O2 117.96(13) 7_777 3_665 ?
Cs1A Cs1B O2 130(2) 8_567 2_775 ?
Cs1A Cs1B O2 98(4) 3_675 3_565 ?
Cs1A Cs1B O2 117.96(12) 8_567 1_665 ?
Cs1A Cs1B O2 130(2) 9_657 3_565 ?
Cs1A Cs1B O2 138(4) 3_675 3_665 ?
Cs1A Cs1B O2 114.1(14) 2_765 1_655 ?
Cs1A Cs1B O2 130(2) 8_567 3_665 ?
Cs1A Cs1B O2 130(2) 7_777 1_655 ?
Cs1A Cs1B O2 138(4) 2_765 3_565 ?
Cs1A Cs1B O2 138(4) 2_765 2_665 ?
Cs1A Cs1B O2 117.96(13) 7_777 3_565 ?
Cs1A Cs1B O2 114.1(15) 3_675 2_665 ?
Cs1A Cs1B O2 105(2) 8_567 3_565 ?
Cs1A Cs1B O2 130(2) 7_777 2_665 ?
Cs1A Cs1B O2 138(4) 3_675 1_655 ?
Cs1A Cs1B O2 117.96(15) 9_657 2_665 ?
Cs1A Cs1B O2 105(2) 9_657 1_655 ?
Cs1A Cs1B O2 105(2) 8_567 2_665 ?
Cs1A Cs1B O2 98(4) 2_765 2_775 ?
Cs1A Cs1B O2 114.1(15) 3_675 2_775 ?
Cs1A Cs1B O2 114.1(14) 2_765 1_665 ?
Cs1A Cs1B O2 117.96(15) 9_657 2_775 ?
Cs1A Cs1B O2 98(4) 3_675 1_665 ?
Cs1A Cs1B O2 105(2) 7_777 1_665 ?
Cs1A Cs1B O2 105(2) 9_657 3_665 ?
Cs1B Cs1B O2 118.02(16) 7_777 1_665 ?
Cs1B Cs1B O2 118.02(17) 7_777 2_775 ?
Cs1B Cs1B O2 118.02(16) 7_777 3_565 ?
Cs1B Cs1B O2 118.02(15) 7_777 2_665 ?
Cs1B Cs1B O2 118.02(16) 7_777 1_655 ?
Cs1B Cs1B O2 118.02(16) 7_777 3_665 ?
O2 Cs1B O2 123.5(3) 1_665 1_655 ?
O2 Cs1B O2 99.7(2) 2_665 1_665 ?
O2 Cs1B O2 99.7(2) 3_565 2_775 ?
O2 Cs1B O2 46.04(9) 3_665 1_655 ?
O2 Cs1B O2 46.04(9) 1_665 2_775 ?
O2 Cs1B O2 99.7(2) 3_565 1_655 ?
O2 Cs1B O2 123.5(3) 3_665 3_565 ?
O2 Cs1B O2 99.7(2) 2_665 3_665 ?
O2 Cs1B O2 123.5(3) 2_665 2_775 ?
O2 Cs1B O2 99.7(2) 1_655 2_775 ?
O2 Cs1B O2 58.66(11) 3_665 2_775 ?
O2 Cs1B O2 46.04(9) 2_665 3_565 ?
O2 Cs1B O2 58.66(11) 2_665 1_655 ?
O2 Cs1B O2 58.66(11) 1_665 3_565 ?
O2 Cs1B O2 99.7(2) 1_665 3_665 ?
Cs1A Br1 Cs1A 180.000(11) 8_566 2_765 ?
Cs1A Br1 Cs1A 4.0(3) 9_656 7_776 ?
Cs1A Br1 Cs1A 176.0(3) 9_656 . ?
Cs1A Br1 Cs1A 4.0(3) 8_566 9_656 ?
Cs1A Br1 Cs1A 176.0(3) 8_566 . ?
Cs1A Br1 Cs1A 176.0(3) 2_765 9_656 ?
Cs1A Br1 Cs1A 176.0(3) 2_765 7_776 ?
Cs1A Br1 Cs1A 176.0(3) 8_566 3_675 ?
Cs1A Br1 Cs1A 176.0(3) 3_675 7_776 ?
Cs1A Br1 Cs1A 4.0(3) 2_765 3_675 ?
Cs1A Br1 Cs1A 4.0(3) 2_765 . ?
Cs1A Br1 Cs1A 180.0 9_656 3_675 ?
Cs1A Br1 Cs1A 4.0(3) 3_675 . ?
Cs1A Br1 Cs1A 4.0(3) 8_566 7_776 ?
Cs1A Br1 Cs1A 180.0 7_776 . ?
Cs1B Br1 Cs1A 2.30(17) 7_776 7_776 ?
Cs1B Br1 Cs1A 177.70(17) 7_776 3_675 ?
Cs1B Br1 Cs1A 177.70(18) 7_776 . ?
Cs1B Br1 Cs1A 177.70(18) . 7_776 ?
Cs1B Br1 Cs1A 177.70(18) 7_776 2_765 ?
Cs1B Br1 Cs1A 2.30(17) 7_776 9_656 ?
Cs1B Br1 Cs1A 2.30(17) . . ?
Cs1B Br1 Cs1A 177.70(17) . 9_656 ?
Cs1B Br1 Cs1A 2.30(17) . 3_675 ?
Cs1B Br1 Cs1A 2.30(17) 7_776 8_566 ?
Cs1B Br1 Cs1A 2.30(17) . 2_765 ?
Cs1B Br1 Cs1A 177.70(18) . 8_566 ?
Cs1B Br1 Cs1B 180.0 7_776 . ?
Cs1B Cu1 Cs1A 104.6(7) 7_776 9_556 ?
Cs1B Cu1 Cs1A 6.0(10) 7_676 9_556 ?
Cs1B Cu1 Cs1A 104.6(7) 7_666 9_556 ?
Cs1B Cu1 Cs1B 107.86(16) 7_676 7_776 ?
Cs1B Cu1 Cs1B 107.86(16) 7_666 7_776 ?
Cs1B Cu1 Cs1B 107.86(16) 7_676 7_666 ?
Cu2 Cu1 Cs1A 156.0(12) 2_665 9_556 ?
Cu2 Cu1 Cs1A 94.1(10) 3_565 9_556 ?
Cu2 Cu1 Cs1A 94.1(10) . 9_556 ?
Cu2 Cu1 Cs1B 89.14(13) 3_565 7_776 ?
Cu2 Cu1 Cs1B 150.06(15) 2_665 7_676 ?
Cu2 Cu1 Cs1B 89.14(13) . 7_676 ?
Cu2 Cu1 Cs1B 89.14(13) 2_665 7_666 ?
Cu2 Cu1 Cs1B 89.14(13) . 7_666 ?
Cu2 Cu1 Cs1B 150.06(16) 3_565 7_666 ?
Cu2 Cu1 Cs1B 150.06(16) . 7_776 ?
Cu2 Cu1 Cs1B 89.14(13) 2_665 7_776 ?
Cu2 Cu1 Cs1B 89.14(13) 3_565 7_676 ?
Cu2 Cu1 Cu2 66.088(7) . 2_665 ?
Cu2 Cu1 Cu2 66.088(7) 3_565 . ?
Cu2 Cu1 Cu2 66.088(7) 3_565 2_665 ?
O1 Cu1 Cs1A 63.0(12) 1_554 9_556 ?
O1 Cu1 Cs1B 68.96(15) 1_554 7_666 ?
O1 Cu1 Cs1B 68.96(16) 1_554 7_776 ?
O1 Cu1 Cs1B 68.96(15) 1_554 7_676 ?
O1 Cu1 Cu2 140.976(5) 1_554 . ?
O1 Cu1 Cu2 140.976(5) 1_554 3_565 ?
O1 Cu1 Cu2 140.977(5) 1_554 2_665 ?
O1 Cu1 O2 97.91(4) 1_554 9_666 ?
O1 Cu1 O2 97.91(4) 1_554 8_556 ?
O1 Cu1 O2 97.91(4) 1_554 7_566 ?
O1 Cu1 O3 180.0 1_554 . ?
O2 Cu1 Cs1A 160.9(12) 8_556 9_556 ?
O2 Cu1 Cs1A 67.7(4) 9_666 9_556 ?
O2 Cu1 Cs1A 67.7(4) 7_566 9_556 ?
O2 Cu1 Cs1B 65.62(6) 8_556 7_776 ?
O2 Cu1 Cs1B 65.62(6) 7_566 7_676 ?
O2 Cu1 Cs1B 166.88(16) 7_566 7_776 ?
O2 Cu1 Cs1B 65.62(6) 8_556 7_666 ?
O2 Cu1 Cs1B 65.62(6) 9_666 7_776 ?
O2 Cu1 Cs1B 166.88(16) 8_556 7_676 ?
O2 Cu1 Cs1B 166.88(16) 9_666 7_666 ?
O2 Cu1 Cs1B 65.62(6) 9_666 7_676 ?
O2 Cu1 Cs1B 65.62(6) 7_566 7_666 ?
O2 Cu1 Cu2 101.82(4) 9_666 2_665 ?
O2 Cu1 Cu2 101.82(4) 7_566 3_565 ?
O2 Cu1 Cu2 101.82(4) 9_666 . ?
O2 Cu1 Cu2 101.82(4) 7_566 2_665 ?
O2 Cu1 Cu2 101.82(4) 8_556 3_565 ?
O2 Cu1 Cu2 43.06(4) 8_556 2_665 ?
O2 Cu1 Cu2 43.06(4) 7_566 . ?
O2 Cu1 Cu2 101.82(4) 8_556 . ?
O2 Cu1 Cu2 43.06(4) 9_666 3_565 ?
O2 Cu1 O2 118.14(2) 7_566 8_556 ?
O2 Cu1 O2 118.14(2) 9_666 7_566 ?
O2 Cu1 O2 118.14(2) 9_666 8_556 ?
O3 Cu1 Cs1A 117.0(12) . 9_556 ?
O3 Cu1 Cs1B 111.04(16) . 7_776 ?
O3 Cu1 Cs1B 111.04(15) . 7_676 ?
O3 Cu1 Cs1B 111.04(16) . 7_666 ?
O3 Cu1 Cu2 39.023(5) . 3_565 ?
O3 Cu1 Cu2 39.023(5) . 2_665 ?
O3 Cu1 Cu2 39.023(5) . . ?
O3 Cu1 O2 82.09(4) . 7_566 ?
O3 Cu1 O2 82.09(4) . 8_556 ?
O3 Cu1 O2 82.09(4) . 9_666 ?
Cu1 Cu2 Cu1 180.0 7_566 . ?
O2 Cu2 Cu1 135.05(4) . . ?
O2 Cu2 Cu1 44.95(4) . 7_566 ?
O2 Cu2 Cu1 44.95(4) 7_566 . ?
O2 Cu2 Cu1 135.05(4) 7_566 7_566 ?
O2 Cu2 O2 180.0 . 7_566 ?
O3 Cu2 Cu1 140.27(6) 7_566 . ?
O3 Cu2 Cu1 39.73(6) 7_566 7_566 ?
O3 Cu2 Cu1 140.27(6) . 7_566 ?
O3 Cu2 Cu1 39.73(6) . . ?
O3 Cu2 O2 95.32(8) . . ?
O3 Cu2 O2 84.68(8) 7_566 . ?
O3 Cu2 O2 84.68(8) . 7_566 ?
O3 Cu2 O2 95.32(8) 7_566 7_566 ?
O3 Cu2 O3 180.0 7_566 . ?
Cs1A V1 Cs1A 4.2(3) . 3_675 ?
Cs1A V1 Cs1A 102.6(13) 1_455 3_565 ?
Cs1A V1 Cs1A 106.1(14) 2_665 3_565 ?
Cs1A V1 Cs1A 106.1(14) 1_455 3_675 ?
Cs1A V1 Cs1A 106.1(14) 2_665 . ?
Cs1A V1 Cs1A 109.5(15) 3_675 3_565 ?
Cs1A V1 Cs1A 109.5(15) 1_455 . ?
Cs1A V1 Cs1A 106.1(13) . 3_565 ?
Cs1A V1 Cs1A 4.2(3) 2_665 1_455 ?
Cs1A V1 Cs1A 102.6(13) 2_665 3_675 ?
Cs1B V1 Cs1A 6.0(10) 1_455 1_455 ?
Cs1B V1 Cs1A 111.0(7) 1_445 2_665 ?
Cs1B V1 Cs1A 107.4(6) . 2_665 ?
Cs1B V1 Cs1A 107.4(6) 1_455 3_675 ?
Cs1B V1 Cs1A 107.4(6) 1_445 . ?
Cs1B V1 Cs1A 111.0(7) 1_445 3_675 ?
Cs1B V1 Cs1A 107.4(6) 1_455 3_565 ?
Cs1B V1 Cs1A 6.0(10) . 3_675 ?
Cs1B V1 Cs1A 111.0(7) . 3_565 ?
Cs1B V1 Cs1A 107.4(6) 1_445 1_455 ?
Cs1B V1 Cs1A 6.0(10) . . ?
Cs1B V1 Cs1A 111.0(7) . 1_455 ?
Cs1B V1 Cs1A 6.0(10) 1_455 2_665 ?
Cs1B V1 Cs1A 111.0(7) 1_455 . ?
Cs1B V1 Cs1A 6.0(10) 1_445 3_565 ?
Cs1B V1 Cs1B 111.84(15) 1_445 . ?
Cs1B V1 Cs1B 111.84(15) 1_455 . ?
Cs1B V1 Cs1B 111.84(15) 1_455 1_445 ?
O1 V1 Cs1A 67.4(12) . 1_455 ?
O1 V1 Cs1A 67.4(12) . . ?
O1 V1 Cs1A 67.4(12) . 3_675 ?
O1 V1 Cs1A 67.4(12) . 3_565 ?
O1 V1 Cs1A 67.4(12) . 2_665 ?
O1 V1 Cs1B 73.02(16) . 1_455 ?
O1 V1 Cs1B 73.02(16) . 1_445 ?
O1 V1 Cs1B 73.02(16) . . ?
O1 V1 O2 109.43(5) . 3_565 ?
O1 V1 O2 109.43(5) . 2_665 ?
O1 V1 O2 109.43(5) . . ?
O2 V1 Cs1A 73.9(6) 2_665 3_565 ?
O2 V1 Cs1A 176.2(10) . . ?
O2 V1 Cs1A 70.3(7) . 3_565 ?
O2 V1 Cs1A 70.3(7) 2_665 . ?
O2 V1 Cs1A 176.2(10) 2_665 1_455 ?
O2 V1 Cs1A 70.3(7) . 1_455 ?
O2 V1 Cs1A 176.2(10) . 3_675 ?
O2 V1 Cs1A 73.9(6) 3_565 1_455 ?
O2 V1 Cs1A 70.3(7) 3_565 3_675 ?
O2 V1 Cs1A 176.2(10) 3_565 3_565 ?
O2 V1 Cs1A 73.9(6) . 2_665 ?
O2 V1 Cs1A 73.9(6) 3_565 . ?
O2 V1 Cs1A 70.3(7) 3_565 2_665 ?
O2 V1 Cs1A 73.9(6) 2_665 3_675 ?
O2 V1 Cs1A 176.2(10) 2_665 2_665 ?
O2 V1 Cs1B 69.28(8) 3_565 1_455 ?
O2 V1 Cs1B 177.55(17) . . ?
O2 V1 Cs1B 69.28(8) 2_665 1_445 ?
O2 V1 Cs1B 177.55(17) 2_665 1_455 ?
O2 V1 Cs1B 69.28(8) . 1_455 ?
O2 V1 Cs1B 69.28(8) 3_565 . ?
O2 V1 Cs1B 69.28(8) 2_665 . ?
O2 V1 Cs1B 177.55(17) 3_565 1_445 ?
O2 V1 Cs1B 69.28(8) . 1_445 ?
O2 V1 O2 109.52(5) . 2_665 ?
O2 V1 O2 109.52(5) 3_565 2_665 ?
O2 V1 O2 109.52(5) . 3_565 ?
Cs1A O1 Cs1A 115.3(4) 2_665 3_675 ?
Cs1A O1 Cs1A 4.5(3) 3_565 2_655 ?
Cs1A O1 Cs1A 124.3(4) 2_665 2_655 ?
Cs1A O1 Cs1A 119.95(12) 8_567 7_667 ?
Cs1A O1 Cs1A 117.78(18) 9_557 3_675 ?
Cs1A O1 Cs1A 5(3) 9_557 1_455 ?
Cs1A O1 Cs1A 117.78(18) 9_557 3_565 ?
Cs1A O1 Cs1A 122.27(17) 8_567 1_455 ?
Cs1A O1 Cs1A 119.8(3) 2_665 3_565 ?
Cs1A O1 Cs1A 117.78(18) 7_667 1_455 ?
Cs1A O1 Cs1A 122.27(18) 7_667 3_675 ?
Cs1A O1 Cs1A 5(3) 9_557 2_665 ?
Cs1A O1 Cs1A 5(2) 7_667 2_655 ?
Cs1A O1 Cs1A 117.78(18) 8_567 2_665 ?
Cs1A O1 Cs1A 122.27(17) 8_567 3_565 ?
Cs1A O1 Cs1A 122.27(17) 7_667 2_665 ?
Cs1A O1 Cs1A 115.3(4) 1_455 3_565 ?
Cs1A O1 Cs1A 4.5(3) 1_455 2_665 ?
Cs1A O1 Cs1A 119.8(2) . 3_565 ?
Cs1A O1 Cs1A 122.27(17) 9_557 . ?
Cs1A O1 Cs1A 5(2) 8_567 3_675 ?
Cs1A O1 Cs1A 5(2) 8_567 . ?
Cs1A O1 Cs1A 119.8(2) 1_455 3_675 ?
Cs1A O1 Cs1A 4.5(3) . 3_675 ?
Cs1A O1 Cs1A 122.27(17) 9_557 2_655 ?
Cs1A O1 Cs1A 124.3(4) 3_565 3_675 ?
Cs1A O1 Cs1A 119.8(2) 3_675 2_655 ?
Cs1A O1 Cs1A 117.78(17) 8_567 2_655 ?
Cs1A O1 Cs1A 124.3(4) 1_455 . ?
Cs1A O1 Cs1A 119.8(3) 1_455 2_655 ?
Cs1A O1 Cs1A 119.8(3) 2_665 . ?
Cs1A O1 Cs1A 115.3(4) . 2_655 ?
Cs1A O1 Cs1A 119.95(14) 9_557 8_567 ?
Cs1A O1 Cs1A 5(2) 7_667 3_565 ?
Cs1A O1 Cs1A 119.95(15) 9_557 7_667 ?
Cs1A O1 Cs1A 117.78(17) 7_667 . ?
Cs1A O1 Cs1B 5.8(13) 9_557 7_677 ?
Cs1A O1 Cs1B 9.9(15) 2_665 7_677 ?
Cs1A O1 Cs1B 117.9(2) 3_565 7_677 ?
Cs1A O1 Cs1B 119.6(2) 8_567 7_677 ?
Cs1A O1 Cs1B 122.3(2) . 7_677 ?
Cs1A O1 Cs1B 119.6(2) 7_667 7_677 ?
Cs1A O1 Cs1B 122.3(2) 2_655 7_677 ?
Cs1A O1 Cs1B 9.9(15) 1_455 7_677 ?
Cs1A O1 Cs1B 117.9(2) 3_675 7_677 ?
Cu1 O1 Cs1A 92.6(14) 1_556 2_655 ?
Cu1 O1 Cs1A 88.7(15) 1_556 7_667 ?
Cu1 O1 Cs1A 92.6(14) 1_556 3_675 ?
Cu1 O1 Cs1A 92.6(14) 1_556 3_565 ?
Cu1 O1 Cs1A 88.7(15) 1_556 9_557 ?
Cu1 O1 Cs1A 88.7(15) 1_556 8_567 ?
Cu1 O1 Cs1A 92.6(14) 1_556 . ?
Cu1 O1 Cs1A 92.6(14) 1_556 2_665 ?
Cu1 O1 Cs1A 92.6(14) 1_556 1_455 ?
Cu1 O1 Cs1B 82.91(18) 1_556 7_677 ?
V1 O1 Cs1A 87.4(14) . 3_565 ?
V1 O1 Cs1A 87.4(14) . 1_455 ?
V1 O1 Cs1A 91.3(15) . 8_567 ?
V1 O1 Cs1A 91.3(15) . 9_557 ?
V1 O1 Cs1A 87.4(14) . 2_665 ?
V1 O1 Cs1A 87.4(14) . 2_655 ?
V1 O1 Cs1A 87.4(14) . . ?
V1 O1 Cs1A 91.3(15) . 7_667 ?
V1 O1 Cs1A 87.4(14) . 3_675 ?
V1 O1 Cs1B 97.09(18) . 7_677 ?
V1 O1 Cu1 180.0 . 1_556 ?
Cs1A O2 Cs1A 111(2) 3_565 1_455 ?
Cs1B O2 Cs1A 117.2(12) 1_445 1_455 ?
Cs1B O2 Cs1A 6.3(10) 1_455 1_455 ?
Cs1B O2 Cs1A 6.3(10) 1_445 3_565 ?
Cs1B O2 Cs1A 117.2(12) 1_455 3_565 ?
Cs1B O2 Cs1B 123.5(3) 1_445 1_455 ?
Cu1 O2 Cs1A 81.12(13) 7_566 1_455 ?
Cu1 O2 Cs1A 81.11(14) 7_566 3_565 ?
Cu1 O2 Cs1B 83.04(3) 7_566 1_455 ?
Cu1 O2 Cs1B 83.04(3) 7_566 1_445 ?
Cu2 O2 Cs1A 123.4(11) . 3_565 ?
Cu2 O2 Cs1A 123.4(11) . 1_455 ?
Cu2 O2 Cs1B 117.48(16) . 1_455 ?
Cu2 O2 Cs1B 117.48(16) . 1_445 ?
Cu2 O2 Cu1 91.98(6) . 7_566 ?
V1 O2 Cs1A 83.5(4) . 3_565 ?
V1 O2 Cs1A 83.5(4) . 1_455 ?
V1 O2 Cs1B 84.12(6) . 1_455 ?
V1 O2 Cs1B 84.12(6) . 1_445 ?
V1 O2 Cu1 152.66(9) . 7_566 ?
V1 O2 Cu2 115.36(8) . . ?
Cu2 O3 Cu1 101.25(6) 3_565 . ?
Cu2 O3 Cu1 101.25(6) 2_665 . ?
Cu2 O3 Cu1 101.25(6) . . ?
Cu2 O3 Cu2 116.29(4) . 2_665 ?
Cu2 O3 Cu2 116.29(4) 3_565 . ?
Cu2 O3 Cu2 116.29(4) 3_565 2_665 ?

loop_
_geom_bond_atom_site_label_1
_geom_bond_atom_site_label_2
_geom_bond_distance
_geom_bond_site_symmetry_2
_geom_bond_publ_flag
Cs1A Cs1A 0.28(2) 2_765 ?
Cs1A Cs1A 0.29(15) 9_657 ?
Cs1A Cs1A 0.29(15) 8_567 ?
Cs1A Cs1A 0.28(2) 3_675 ?
Cs1A Cs1A 0.41(11) 7_777 ?
Cs1A Cs1B 0.64(9) 7_777 ?
Cs1A O1 3.612(6) 1_655 ?
Cs1A O1 3.773(6) 7_677 ?
Cs1A O1 3.525(11) 7_667 ?
Cs1A O1 3.612(6) . ?
Cs1A O2 3.71(5) 1_655 ?
Cs1A O2 3.71(5) 2_665 ?
Cs1B Cs1A 0.64(9) 7_777 ?
Cs1B Cs1A 0.64(9) 8_567 ?
Cs1B Cs1A 0.64(9) 9_657 ?
Cs1B Cs1A 0.41(8) 2_765 ?
Cs1B Cs1A 0.41(7) 3_675 ?
Cs1B Cs1B 1.00(2) 7_777 ?
Cs1B O2 3.625(5) 2_665 ?
Cs1B O2 3.625(5) 2_775 ?
Cs1B O2 3.625(5) 3_565 ?
Cs1B O2 3.625(5) 1_665 ?
Cs1B O2 3.625(5) 3_665 ?
Cs1B O2 3.625(5) 1_655 ?
Br1 Cs1A 4.07(9) 8_566 ?
Br1 Cs1A 4.07(9) 3_675 ?
Br1 Cs1A 4.07(9) 7_776 ?
Br1 Cs1A 4.07(9) 9_656 ?
Br1 Cs1A 4.07(9) 2_765 ?
Br1 Cs1B 3.693(11) 7_776 ?
Cu1 Cs1A 3.96(4) 9_556 ?
Cu1 Cs1B 3.951(4) 7_666 ?
Cu1 Cs1B 3.951(4) 7_776 ?
Cu1 Cs1B 3.951(4) 7_676 ?
Cu1 Cu2 2.9283(3) 3_565 ?
Cu1 Cu2 2.9283(3) 2_665 ?
Cu1 Cu2 2.9283(3) . ?
Cu1 O1 1.877(2) 1_554 ?
Cu1 O2 2.0701(15) 9_666 ?
Cu1 O2 2.0701(15) 8_556 ?
Cu1 O2 2.0701(15) 7_566 ?
Cu1 O3 1.908(2) . ?
Cu2 Cu1 2.9283(3) 7_566 ?
Cu2 O2 2.0006(15) . ?
Cu2 O2 2.0006(15) 7_566 ?
Cu2 O3 1.8798(4) 7_566 ?
Cu2 O3 1.8798(4) . ?
V1 Cs1A 3.91(4) 2_665 ?
V1 Cs1A 3.91(4) 3_565 ?
V1 Cs1A 3.91(4) 1_455 ?
V1 Cs1A 3.91(4) 3_675 ?
V1 Cs1B 3.856(3) 1_455 ?
V1 Cs1B 3.856(3) 1_445 ?
V1 O1 1.667(2) . ?
V1 O2 1.7359(15) . ?
V1 O2 1.7359(15) 2_665 ?
V1 O2 1.7359(15) 3_565 ?
O1 Cs1A 3.612(7) 2_655 ?
O1 Cs1A 3.612(6) 1_455 ?
O1 Cs1A 3.612(7) 3_565 ?
O1 Cs1A 3.525(12) 7_667 ?
O1 Cs1A 3.612(7) 3_675 ?
O1 Cs1A 3.525(11) 9_557 ?
O1 Cs1A 3.525(12) 8_567 ?
O1 Cs1A 3.612(6) 2_665 ?
O1 Cs1B 3.7159(14) 7_677 ?
O1 Cu1 1.877(2) 1_556 ?
O2 Cs1A 3.71(5) 3_565 ?
O2 Cs1A 3.71(5) 1_455 ?
O2 Cs1B 3.625(5) 1_445 ?
O2 Cs1B 3.625(5) 1_455 ?
O2 Cu1 2.0701(15) 7_566 ?
O3 Cu2 1.8798(4) 2_665 ?
O3 Cu2 1.8798(4) 3_565 ?

loop_
_geom_torsion_atom_site_label_1
_geom_torsion_atom_site_label_2
_geom_torsion_atom_site_label_3
_geom_torsion_atom_site_label_4
_geom_torsion
_geom_torsion_site_symmetry_1
_geom_torsion_site_symmetry_2
_geom_torsion_site_symmetry_3
_geom_torsion_site_symmetry_4
_geom_torsion_publ_flag
Cs1A V1 O1 Cs1A 2.25(16) 2_665 . . 9_557 ?
Cs1A V1 O1 Cs1A 4.5(3) . . . 3_675 ?
Cs1A V1 O1 Cs1A -124.5(3) 1_455 . . . ?
Cs1A V1 O1 Cs1A -2.25(16) 1_455 . . 9_557 ?
Cs1A V1 O1 Cs1A 120.000(14) . . . 2_665 ?
Cs1A V1 O1 Cs1A 122.25(16) . . . 9_557 ?
Cs1A V1 O1 Cs1A 115.5(3) 1_455 . . 3_565 ?
Cs1A V1 O1 Cs1A 117.75(16) 3_675 . . 9_557 ?
Cs1A V1 O1 Cs1A -115.5(3) . . . 2_655 ?
Cs1A V1 O1 Cs1A -117.75(16) 3_565 . . 9_557 ?
Cs1A V1 O1 Cs1A -120.000(15) 3_565 . . 2_665 ?
Cs1A V1 O1 Cs1A -117.75(16) 2_665 . . 8_567 ?
Cs1A V1 O1 Cs1A 120.000(3) 3_565 . . . ?
Cs1A V1 O1 Cs1A -122.25(16) 1_455 . . 8_567 ?
Cs1A V1 O1 Cs1A -124.5(3) 3_675 . . 3_565 ?
Cs1A V1 O1 Cs1A 2.25(16) . . . 8_567 ?
Cs1A V1 O1 Cs1A 124.5(3) 2_665 . . 2_655 ?
Cs1A V1 O1 Cs1A -2.25(16) 3_675 . . 8_567 ?
Cs1A V1 O1 Cs1A 4.5(3) 3_565 . . 2_655 ?
Cs1A V1 O1 Cs1A 122.25(16) 3_565 . . 8_567 ?
Cs1A V1 O1 Cs1A 115.5(3) 3_675 . . 2_665 ?
Cs1A V1 O1 Cs1A 122.25(16) 2_665 . . 7_667 ?
Cs1A V1 O1 Cs1A -120.000(4) 2_665 . . . ?
Cs1A V1 O1 Cs1A 117.75(16) 1_455 . . 7_667 ?
Cs1A V1 O1 Cs1A -4.5(3) 3_675 . . . ?
Cs1A V1 O1 Cs1A -117.75(16) . . . 7_667 ?
Cs1A V1 O1 Cs1A 120.000(5) 2_665 . . 3_565 ?
Cs1A V1 O1 Cs1A -122.25(16) 3_675 . . 7_667 ?
Cs1A V1 O1 Cs1A -120.000(7) . . . 3_565 ?
Cs1A V1 O1 Cs1A 2.25(16) 3_565 . . 7_667 ?
Cs1A V1 O1 Cs1A -120.000(3) 1_455 . . 3_675 ?
Cs1A V1 O1 Cs1A 4.5(3) 2_665 . . 1_455 ?
Cs1A V1 O1 Cs1A 124.5(3) 3_565 . . 3_675 ?
Cs1A V1 O1 Cs1A 124.5(3) . . . 1_455 ?
Cs1A V1 O1 Cs1A 120.000(5) 1_455 . . 2_655 ?
Cs1A V1 O1 Cs1A 120.000(14) 3_675 . . 1_455 ?
Cs1A V1 O1 Cs1A -120.000(7) 3_675 . . 2_655 ?
Cs1A V1 O1 Cs1A -115.5(3) 3_565 . . 1_455 ?
Cs1A V1 O1 Cs1A -4.5(3) 1_455 . . 2_665 ?
Cs1A V1 O1 Cs1A -115.5(3) 2_665 . . 3_675 ?
Cs1A V1 O1 Cs1B 2.25(16) 2_665 . . 7_677 ?
Cs1A V1 O1 Cs1B 122.25(16) . . . 7_677 ?
Cs1A V1 O1 Cs1B 117.75(16) 3_675 . . 7_677 ?
Cs1A V1 O1 Cs1B -2.25(16) 1_455 . . 7_677 ?
Cs1A V1 O1 Cs1B -117.75(16) 3_565 . . 7_677 ?
Cs1A V1 O2 Cs1A -114(2) 2_665 . . 3_565 ?
Cs1A V1 O2 Cs1A -2.24(16) 2_665 . . 1_455 ?
Cs1A V1 O2 Cs1A -112(2) 1_455 . . 3_565 ?
Cs1A V1 O2 Cs1A 112(2) 3_565 . . 1_455 ?
Cs1A V1 O2 Cs1B -120.6(12) 2_665 . . 1_445 ?
Cs1A V1 O2 Cs1B 6.3(10) 1_455 . . 1_455 ?
Cs1A V1 O2 Cs1B -6.3(10) 3_565 . . 1_445 ?
Cs1A V1 O2 Cs1B 118.3(12) 3_565 . . 1_455 ?
Cs1A V1 O2 Cs1B -118.3(12) 1_455 . . 1_445 ?
Cs1A V1 O2 Cs1B 4.1(10) 2_665 . . 1_455 ?
Cs1A V1 O2 Cu1 -56.0(11) 1_455 . . 7_566 ?
Cs1A V1 O2 Cu1 -58.2(11) 2_665 . . 7_566 ?
Cs1A V1 O2 Cu1 56.0(11) 3_565 . . 7_566 ?
Cs1A V1 O2 Cu2 -124.0(11) 3_565 . . . ?
Cs1A V1 O2 Cu2 124.0(11) 1_455 . . . ?
Cs1A V1 O2 Cu2 121.8(11) 2_665 . . . ?
Cs1B V1 O1 Cs1A 2.25(16) 1_445 . . 2_655 ?
Cs1B V1 O1 Cs1A -117.75(16) 1_455 . . 3_675 ?
Cs1B V1 O1 Cs1A -2.25(16) 1_445 . . 3_565 ?
Cs1B V1 O1 Cs1A 117.75(16) 1_445 . . . ?
Cs1B V1 O1 Cs1A 122.25(16) 1_455 . . 2_655 ?
Cs1B V1 O1 Cs1A -2.25(16) . . . . ?
Cs1B V1 O1 Cs1A -122.25(16) 1_455 . . . ?
Cs1B V1 O1 Cs1A 120.000(8) 1_455 . . 7_667 ?
Cs1B V1 O1 Cs1A 2.25(16) . . . 3_675 ?
Cs1B V1 O1 Cs1A 122.25(16) . . . 1_455 ?
Cs1B V1 O1 Cs1A 0.000(13) 1_455 . . 9_557 ?
Cs1B V1 O1 Cs1A 120.000(3) 1_445 . . 8_567 ?
Cs1B V1 O1 Cs1A -122.25(16) . . . 3_565 ?
Cs1B V1 O1 Cs1A 0.000(5) . . . 8_567 ?
Cs1B V1 O1 Cs1A 117.75(16) . . . 2_665 ?
Cs1B V1 O1 Cs1A 120.000(11) . . . 9_557 ?
Cs1B V1 O1 Cs1A 122.25(16) 1_445 . . 3_675 ?
Cs1B V1 O1 Cs1A -2.25(16) 1_455 . . 2_665 ?
Cs1B V1 O1 Cs1A -120.000(4) 1_455 . . 8_567 ?
Cs1B V1 O1 Cs1A -122.25(16) 1_445 . . 2_665 ?
Cs1B V1 O1 Cs1A 0.000(5) 1_445 . . 7_667 ?
Cs1B V1 O1 Cs1A -120.000(8) . . . 7_667 ?
Cs1B V1 O1 Cs1A -120.000(15) 1_445 . . 9_557 ?
Cs1B V1 O1 Cs1A 117.75(16) 1_455 . . 3_565 ?
Cs1B V1 O1 Cs1A -117.75(16) . . . 2_655 ?
Cs1B V1 O1 Cs1A 2.25(16) 1_455 . . 1_455 ?
Cs1B V1 O1 Cs1A -117.75(17) 1_445 . . 1_455 ?
Cs1B V1 O1 Cs1B 0.000(2) 1_455 . . 7_677 ?
Cs1B V1 O1 Cs1B -120.000(2) 1_445 . . 7_677 ?
Cs1B V1 O1 Cs1B 120.000(2) . . . 7_677 ?
Cs1B V1 O2 Cs1A -118.3(12) 1_455 . . 3_565 ?
Cs1B V1 O2 Cs1A 118.3(12) 1_445 . . 1_455 ?
Cs1B V1 O2 Cs1A 6.3(10) 1_445 . . 3_565 ?
Cs1B V1 O2 Cs1A -6.3(10) 1_455 . . 1_455 ?
Cs1B V1 O2 Cs1B 124.6(3) 1_445 . . 1_455 ?
Cs1B V1 O2 Cs1B -124.6(3) 1_455 . . 1_445 ?
Cs1B V1 O2 Cu1 62.32(15) 1_445 . . 7_566 ?
Cs1B V1 O2 Cu1 -62.32(15) 1_455 . . 7_566 ?
Cs1B V1 O2 Cu2 -117.68(15) 1_445 . . . ?
Cs1B V1 O2 Cu2 117.68(15) 1_455 . . . ?
Cu1 Cu2 O3 Cu1 180.0 7_566 . . . ?
Cu1 Cu2 O3 Cu2 108.67(10) . . . 3_565 ?
Cu1 Cu2 O3 Cu2 71.33(10) 7_566 . . 2_665 ?
Cu1 Cu2 O3 Cu2 -71.33(10) 7_566 . . 3_565 ?
Cu1 Cu2 O3 Cu2 -108.67(10) . . . 2_665 ?
O1 V1 O2 Cs1A -56.0(11) . . . 3_565 ?
O1 V1 O2 Cs1A 56.0(11) . . . 1_455 ?
O1 V1 O2 Cs1B -62.32(15) . . . 1_445 ?
O1 V1 O2 Cs1B 62.32(15) . . . 1_455 ?
O1 V1 O2 Cu1 -0.001(0) . . . 7_566 ?
O1 V1 O2 Cu2 180.0 . . . . ?
O2 Cu2 O3 Cu1 0.0 7_566 . . . ?
O2 Cu2 O3 Cu1 180.0 . . . . ?
O2 Cu2 O3 Cu2 -108.67(10) 7_566 . . 2_665 ?
O2 Cu2 O3 Cu2 108.67(10) 7_566 . . 3_565 ?
O2 Cu2 O3 Cu2 71.33(10) . . . 2_665 ?
O2 Cu2 O3 Cu2 -71.33(10) . . . 3_565 ?
O2 V1 O1 Cs1A -62.25(16) 3_565 . . . ?
O2 V1 O1 Cs1A 180.000(5) . . . 8_567 ?
O2 V1 O1 Cs1A -177.75(16) 2_665 . . 1_455 ?
O2 V1 O1 Cs1A -60.001(3) 3_565 . . 8_567 ?
O2 V1 O1 Cs1A 179.999(13) 2_665 . . 9_557 ?
O2 V1 O1 Cs1A 177.75(16) . . . . ?
O2 V1 O1 Cs1A 60.000(8) . . . 7_667 ?
O2 V1 O1 Cs1A 59.999(16) 3_565 . . 9_557 ?
O2 V1 O1 Cs1A 57.75(16) 3_565 . . 2_665 ?
O2 V1 O1 Cs1A 179.999(5) 3_565 . . 7_667 ?
O2 V1 O1 Cs1A 57.75(16) 2_665 . . . ?
O2 V1 O1 Cs1A 62.25(16) . . . 2_655 ?
O2 V1 O1 Cs1A -62.25(16) 2_665 . . 3_565 ?
O2 V1 O1 Cs1A -177.75(16) 3_565 . . 2_655 ?
O2 V1 O1 Cs1A 62.25(16) 3_565 . . 1_455 ?
O2 V1 O1 Cs1A -57.75(16) 2_665 . . 2_655 ?
O2 V1 O1 Cs1A -57.75(16) 3_565 . . 3_675 ?
O2 V1 O1 Cs1A 177.75(16) 2_665 . . 2_665 ?
O2 V1 O1 Cs1A -62.25(16) . . . 2_665 ?
O2 V1 O1 Cs1A 57.75(16) . . . 3_565 ?
O2 V1 O1 Cs1A 62.25(16) 2_665 . . 3_675 ?
O2 V1 O1 Cs1A 177.75(16) 3_565 . . 3_565 ?
O2 V1 O1 Cs1A -177.75(16) . . . 3_675 ?
O2 V1 O1 Cs1A -60.001(5) 2_665 . . 7_667 ?
O2 V1 O1 Cs1A -57.75(16) . . . 1_455 ?
O2 V1 O1 Cs1A -60.000(13) . . . 9_557 ?
O2 V1 O1 Cs1A 59.999(3) 2_665 . . 8_567 ?
O2 V1 O1 Cs1B -60.000(2) . . . 7_677 ?
O2 V1 O1 Cs1B 179.999(2) 2_665 . . 7_677 ?
O2 V1 O1 Cs1B 59.999(2) 3_565 . . 7_677 ?
O2 V1 O2 Cs1A -175.9(11) 3_565 . . 3_565 ?
O2 V1 O2 Cs1A -63.9(11) 3_565 . . 1_455 ?
O2 V1 O2 Cs1A 175.9(11) 2_665 . . 1_455 ?
O2 V1 O2 Cs1A 63.9(11) 2_665 . . 3_565 ?
O2 V1 O2 Cs1B 177.73(16) 3_565 . . 1_445 ?
O2 V1 O2 Cs1B -57.62(17) 3_565 . . 1_455 ?
O2 V1 O2 Cs1B 57.62(17) 2_665 . . 1_445 ?
O2 V1 O2 Cs1B -177.73(16) 2_665 . . 1_455 ?
O2 V1 O2 Cu1 119.94(6) 2_665 . . 7_566 ?
O2 V1 O2 Cu1 -119.95(6) 3_565 . . 7_566 ?
O2 V1 O2 Cu2 -60.05(6) 2_665 . . . ?
O2 V1 O2 Cu2 60.06(6) 3_565 . . . ?

loop_
_exptl_oxdiff_crystal_face_indexfrac_h
_exptl_oxdiff_crystal_face_indexfrac_k
_exptl_oxdiff_crystal_face_indexfrac_l
_exptl_oxdiff_crystal_face_x
_exptl_oxdiff_crystal_face_y
_exptl_oxdiff_crystal_face_z
1.0000 -0.9961 0.0041 0.0088 -0.0101 0.1273
8.7227 -6.2940 0.2435 -0.0911 0.1375 0.9863
-0.1602 7.8758 -0.1160 -0.4873 0.7653 -0.4205
2.2018 -8.6612 0.1631 0.4227 -0.6651 0.6156
-6.8856 -1.5805 -0.0981 0.4846 -0.7566 -0.4390
-7.8238 7.7708 -0.2490 -0.0522 0.0869 -0.9948
0.2183 -0.2012 -11.8194 0.8428 0.5382 0.0091
-0.2183 0.2012 11.8194 -0.8428 -0.5382 -0.0091
7.1007 -6.2847 5.9796 -0.4116 -0.2657 0.8718
0.5185 6.4679 5.9369 -0.8654 0.4107 -0.2870
2.5796 -6.4696 8.1670 -0.3084 -0.7813 0.5427
-1.5999 -3.5745 9.5603 -0.3646 -0.9279 0.0786
